data_7105129
loop_
_publ_author_name
'Massera, Chiara'
'Melegari, Monica'
'Ugozzoli, Franco'
'Dalcanale, Enrico'

_publ_section_title
;
 Formation of tetrameric water clusters driven by a cavitand template.
;
_journal_issue 1
_journal_name_full 'Chemical communications (Cambridge, England)'
_journal_page_first 88
_journal_page_last 90
_journal_paper_doi 10.1039/b917931c
_journal_volume 46
_journal_year 2009
_chemical_formula_sum 'C40 H54 Cl4 O18 P4'
_chemical_formula_weight 1088.51
_chemical_name_systematic
;
?
;
_space_group_IT_number 2
_symmetry_cell_setting triclinic
_symmetry_space_group_name_Hall '-P 1'
_symmetry_space_group_name_H-M 'P -1'
_atom_sites_solution_hydrogens geom
_atom_sites_solution_primary direct
_atom_sites_solution_secondary difmap
_audit_creation_method SHELXL-97
_cell_angle_alpha 69.9800(10)
_cell_angle_beta 88.7130(10)
_cell_angle_gamma 82.9350(10)
_cell_formula_units_Z 2
_cell_length_a 10.3676(4)
_cell_length_b 13.1307(5)
_cell_length_c 19.1132(8)
_cell_measurement_reflns_used 10405
_cell_measurement_temperature 173(2)
_cell_measurement_theta_max 28.98
_cell_measurement_theta_min 1.13
_cell_volume 2425.63(17)
_computing_data_collection SMART
_computing_data_reduction 'SAINT (Bruker, 1998)'
_computing_structure_refinement 'SHELXL-97 (Sheldrick, 1997)'
_computing_structure_solution 'SIR97 (Giacovazzo et al., 1999)'
_diffrn_ambient_temperature 293(2)
_diffrn_detector_area_resol_mean '8.192 pixels/mm'
_diffrn_measured_fraction_theta_full 0.898
_diffrn_measured_fraction_theta_max 0.898
_diffrn_measurement_device_type 'BRUKER AXS SMART 1000'
_diffrn_measurement_method omega-scan
_diffrn_radiation_monochromator graphite
_diffrn_radiation_source 'fine-focus sealed tube'
_diffrn_radiation_type MoK\a
_diffrn_radiation_wavelength 0.71069
_diffrn_reflns_av_R_equivalents 0.0385
_diffrn_reflns_av_sigmaI/netI 0.0627
_diffrn_reflns_limit_h_max 13
_diffrn_reflns_limit_h_min -13
_diffrn_reflns_limit_k_max 16
_diffrn_reflns_limit_k_min -17
_diffrn_reflns_limit_l_max 25
_diffrn_reflns_limit_l_min -25
_diffrn_reflns_number 25175
_diffrn_reflns_theta_full 28.98
_diffrn_reflns_theta_max 28.98
_diffrn_reflns_theta_min 1.13
_diffrn_standards_decay_% 0
_diffrn_standards_interval_count 0
_diffrn_standards_interval_time 0
_diffrn_standards_number 0
_exptl_absorpt_coefficient_mu 0.448
_exptl_absorpt_correction_T_max 1.000000
_exptl_absorpt_correction_T_min 0.747528
_exptl_absorpt_correction_type multi-scan
_exptl_absorpt_process_details 'Bruker AXS SADABS'
_exptl_crystal_colour colourless
_exptl_crystal_density_diffrn 1.490
_exptl_crystal_density_method 'not measured'
_exptl_crystal_description prismatic
_exptl_crystal_F_000 1132
_exptl_crystal_size_max 0.18
_exptl_crystal_size_mid 0.16
_exptl_crystal_size_min 0.11
_refine_diff_density_max 0.709
_refine_diff_density_min -0.415
_refine_diff_density_rms 0.071
_refine_ls_extinction_method none
_refine_ls_goodness_of_fit_ref 0.998
_refine_ls_hydrogen_treatment mixed
_refine_ls_matrix_type full
_refine_ls_number_parameters 611
_refine_ls_number_reflns 11553
_refine_ls_number_restraints 13
_refine_ls_restrained_S_all 0.998
_refine_ls_R_factor_all 0.0802
_refine_ls_R_factor_gt 0.0515
_refine_ls_shift/su_max 0.001
_refine_ls_shift/su_mean 0.000
_refine_ls_structure_factor_coef Fsqd
_refine_ls_weighting_details 'calc w=1/[\s^2^(Fo^2^)+(0.0671P)^2^+0.0000P] where P=(Fo^2^+2Fc^2^)/3'
_refine_ls_weighting_scheme calc
_refine_ls_wR_factor_gt 0.1288
_refine_ls_wR_factor_ref 0.1368
_reflns_number_gt 7160
_reflns_number_total 11553
_reflns_threshold_expression >2sigma(I)
_cod_data_source_file b917931c.txt
_cod_data_source_block tglicole
_cod_original_sg_symbol_H-M P-1
_cod_database_code 7105129

loop_
_symmetry_equiv_pos_as_xyz
'x, y, z'
'-x, -y, -z'

loop_
_atom_site_label
_atom_site_type_symbol
_atom_site_fract_x
_atom_site_fract_y
_atom_site_fract_z
_atom_site_U_iso_or_equiv
_atom_site_adp_type
_atom_site_occupancy
_atom_site_symmetry_multiplicity
_atom_site_calc_flag
_atom_site_refinement_flags
_atom_site_disorder_assembly
_atom_site_disorder_group
P1A P 0.17467(6) -0.21698(6) 0.52194(4) 0.03230(17) Uani 1 1 d . . .
O1A O 0.11421(17) -0.32609(15) 0.53226(9) 0.0326(4) Uani 1 1 d . . .
O2A O 0.06368(16) -0.11787(15) 0.48627(9) 0.0333(4) Uani 1 1 d . . .
O3A O 0.29551(17) -0.20711(17) 0.48046(10) 0.0400(5) Uani 1 1 d . . .
C1A C -0.0316(2) -0.3837(2) 0.37923(13) 0.0277(5) Uani 1 1 d . . .
H1A H -0.1050 -0.3596 0.3481 0.027(3) Uiso 1 1 calc R . .
C2A C -0.0116(2) -0.3322(2) 0.42998(13) 0.0275(5) Uani 1 1 d . . .
C3A C 0.0989(2) -0.3700(2) 0.47518(13) 0.0282(5) Uani 1 1 d . . .
C4A C 0.1918(2) -0.4541(2) 0.47163(13) 0.0293(5) Uani 1 1 d . . .
C5A C 0.1645(2) -0.5018(2) 0.41962(13) 0.0282(5) Uani 1 1 d . . .
C6A C 0.0549(2) -0.4701(2) 0.37356(13) 0.0267(5) Uani 1 1 d . . .
C7A C 0.3114(3) -0.4923(2) 0.52079(15) 0.0385(6) Uani 1 1 d . . .
H7A1 H 0.3284 -0.5704 0.5366 0.068(2) Uiso 1 1 calc R . .
H7A2 H 0.2982 -0.4701 0.5636 0.068(2) Uiso 1 1 calc R . .
H7A3 H 0.3841 -0.4606 0.4937 0.068(2) Uiso 1 1 calc R . .
C8A C -0.1052(2) -0.2368(2) 0.43384(13) 0.0305(6) Uani 1 1 d . . .
H8A1 H -0.1105 -0.2380 0.4849 0.041(2) Uiso 1 1 calc R . .
H8A2 H -0.1912 -0.2421 0.4175 0.041(2) Uiso 1 1 calc R . .
C9A C 0.1817(3) -0.2201(3) 0.61543(15) 0.0444(7) Uani 1 1 d . . .
H9A1 H 0.2333 -0.2860 0.6453 0.068(2) Uiso 1 1 calc R . .
H9A2 H 0.0954 -0.2180 0.6346 0.068(2) Uiso 1 1 calc R . .
H9A3 H 0.2203 -0.1581 0.6170 0.068(2) Uiso 1 1 calc R . .
P1B P 0.19277(7) 0.15057(6) 0.18607(4) 0.03109(16) Uani 1 1 d . . .
O1B O 0.07810(17) 0.15281(14) 0.24237(9) 0.0329(4) Uani 1 1 d . . .
O2B O 0.13070(16) 0.14611(13) 0.11220(9) 0.0305(4) Uani 1 1 d . . .
O3B O 0.29813(17) 0.06337(16) 0.21880(11) 0.0408(5) Uani 1 1 d . . .
C1B C -0.0969(2) -0.0875(2) 0.31001(13) 0.0277(5) Uani 1 1 d . . .
H1B H -0.1545 -0.1220 0.2920 0.027(3) Uiso 1 1 calc R . .
C2B C -0.0519(2) 0.0057(2) 0.26134(13) 0.0271(5) Uani 1 1 d . . .
C3B C 0.0353(2) 0.0543(2) 0.28986(14) 0.0288(5) Uani 1 1 d . . .
C4B C 0.0786(2) 0.0152(2) 0.36441(13) 0.0295(5) Uani 1 1 d . . .
C5B C 0.0287(2) -0.0779(2) 0.40964(13) 0.0293(5) Uani 1 1 d . . .
C6B C -0.0592(2) -0.1311(2) 0.38466(13) 0.0280(5) Uani 1 1 d . . .
C7B C 0.1740(3) 0.0697(2) 0.39296(15) 0.0376(6) Uani 1 1 d . . .
H7B1 H 0.1462 0.0743 0.4402 0.068(2) Uiso 1 1 calc R . .
H7B2 H 0.1786 0.1419 0.3581 0.068(2) Uiso 1 1 calc R . .
H7B3 H 0.2583 0.0279 0.3989 0.068(2) Uiso 1 1 calc R . .
C8B C -0.0948(2) 0.0499(2) 0.17974(13) 0.0286(5) Uani 1 1 d . . .
H8B1 H -0.1820 0.0329 0.1753 0.041(2) Uiso 1 1 calc R . .
H8B2 H -0.0971 0.1288 0.1612 0.041(2) Uiso 1 1 calc R . .
C9B C 0.2301(3) 0.2862(2) 0.15755(17) 0.0460(7) Uani 1 1 d . . .
H9B1 H 0.2707 0.2981 0.1982 0.068(2) Uiso 1 1 calc R . .
H9B2 H 0.1516 0.3358 0.1424 0.068(2) Uiso 1 1 calc R . .
H9B3 H 0.2882 0.2984 0.1165 0.068(2) Uiso 1 1 calc R . .
P1C P 0.35030(6) -0.22562(6) 0.02107(4) 0.02970(16) Uani 1 1 d . . .
O1C O 0.23927(16) -0.12562(14) -0.00262(9) 0.0285(4) Uani 1 1 d . . .
O2C O 0.28070(16) -0.33341(14) 0.04430(9) 0.0309(4) Uani 1 1 d . . .
O3C O 0.44250(18) -0.22460(16) 0.07732(10) 0.0412(5) Uani 1 1 d . . .
C1C C -0.0288(2) -0.09078(19) 0.11863(12) 0.0244(5) Uani 1 1 d . . .
H1C H -0.1020 -0.1235 0.1389 0.027(3) Uiso 1 1 calc R . .
C2C C 0.0521(2) -0.13629(19) 0.07504(12) 0.0242(5) Uani 1 1 d . . .
C3C C 0.1612(2) -0.08542(19) 0.04618(12) 0.0253(5) Uani 1 1 d . . .
C4C C 0.1932(2) 0.0067(2) 0.05854(13) 0.0260(5) Uani 1 1 d . . .
C5C C 0.1075(2) 0.04754(19) 0.10256(12) 0.0244(5) Uani 1 1 d . . .
C6C C -0.0037(2) 0.0015(2) 0.13278(12) 0.0254(5) Uani 1 1 d . . .
C7C C 0.3107(3) 0.0597(2) 0.02470(15) 0.0362(6) Uani 1 1 d . . .
H7C1 H 0.3875 0.0169 0.0514 0.068(2) Uiso 1 1 calc R . .
H7C2 H 0.3040 0.1318 0.0276 0.068(2) Uiso 1 1 calc R . .
H7C3 H 0.3158 0.0645 -0.0265 0.068(2) Uiso 1 1 calc R . .
C8C C 0.0229(2) -0.23920(19) 0.06260(13) 0.0271(5) Uani 1 1 d . . .
H8C1 H -0.0700 -0.2432 0.0653 0.041(2) Uiso 1 1 calc R . .
H8C2 H 0.0508 -0.2377 0.0135 0.041(2) Uiso 1 1 calc R . .
C9C C 0.4123(3) -0.2216(3) -0.06665(15) 0.0444(7) Uani 1 1 d . . .
H9C1 H 0.4475 -0.1540 -0.0900 0.068(2) Uiso 1 1 calc R . .
H9C2 H 0.3436 -0.2270 -0.0975 0.068(2) Uiso 1 1 calc R . .
H9C3 H 0.4795 -0.2815 -0.0600 0.068(2) Uiso 1 1 calc R . .
P1D P 0.35958(6) -0.59529(6) 0.36058(4) 0.02997(16) Uani 1 1 d . . .
O1D O 0.28959(16) -0.60400(13) 0.28966(9) 0.0301(4) Uani 1 1 d . . .
O2D O 0.24904(16) -0.59472(14) 0.41916(9) 0.0310(4) Uani 1 1 d . . .
O3D O 0.43421(18) -0.50261(16) 0.34203(10) 0.0419(5) Uani 1 1 d . . .
C1D C 0.0341(2) -0.38822(19) 0.18827(13) 0.0253(5) Uani 1 1 d . . .
H1D H -0.0512 -0.3623 0.1949 0.027(3) Uiso 1 1 calc R . .
C2D C 0.0975(2) -0.4755(2) 0.24538(13) 0.0257(5) Uani 1 1 d . . .
C3D C 0.2256(2) -0.51076(19) 0.23410(13) 0.0262(5) Uani 1 1 d . . .
C4D C 0.2916(2) -0.4653(2) 0.16855(13) 0.0277(5) Uani 1 1 d . . .
C5D C 0.2212(2) -0.3781(2) 0.11366(13) 0.0274(5) Uani 1 1 d . . .
C6D C 0.0935(2) -0.33825(19) 0.12159(13) 0.0251(5) Uani 1 1 d . . .
C7D C 0.4291(2) -0.5061(2) 0.15728(15) 0.0355(6) Uani 1 1 d . . .
H7D1 H 0.4383 -0.5056 0.1071 0.068(2) Uiso 1 1 calc R . .
H7D2 H 0.4505 -0.5792 0.1914 0.068(2) Uiso 1 1 calc R . .
H7D3 H 0.4865 -0.4596 0.1662 0.068(2) Uiso 1 1 calc R . .
C8D C 0.0303(2) -0.5254(2) 0.31816(13) 0.0270(5) Uani 1 1 d . . .
H8D1 H 0.0618 -0.6026 0.3392 0.041(2) Uiso 1 1 calc R . .
H8D2 H -0.0625 -0.5185 0.3088 0.041(2) Uiso 1 1 calc R . .
C9D C 0.4420(3) -0.7284(2) 0.40065(16) 0.0454(7) Uani 1 1 d . . .
H9D1 H 0.5020 -0.7439 0.3656 0.068(2) Uiso 1 1 calc R . .
H9D2 H 0.3802 -0.7803 0.4134 0.068(2) Uiso 1 1 calc R . .
H9D3 H 0.4887 -0.7333 0.4448 0.068(2) Uiso 1 1 calc R . .
C1S C 0.3397(3) -0.2161(3) 0.23396(16) 0.0468(7) Uani 1 1 d . . .
H1S1 H 0.3996 -0.2806 0.2376 0.041(2) Uiso 1 1 calc R . .
H1S2 H 0.2665 -0.2141 0.2026 0.041(2) Uiso 1 1 calc R . .
C2S C 0.2927(3) -0.2240(3) 0.30921(18) 0.0505(8) Uani 1 1 d . . .
H2S1 H 0.2313 -0.1604 0.3060 0.041(2) Uiso 1 1 calc R . .
H2S2 H 0.2487 -0.2885 0.3299 0.041(2) Uiso 1 1 calc R . .
O1S O 0.4040(2) -0.12038(19) 0.19982(13) 0.0586(6) Uani 1 1 d D . .
O2S O 0.4001(3) -0.2301(3) 0.35626(14) 0.0832(9) Uani 1 1 d D . .
O1W O 0.6768(2) -0.4476(2) 0.28135(14) 0.0599(6) Uani 1 1 d D . .
O2W O 0.6530(2) -0.2613(2) 0.32460(15) 0.0676(7) Uani 1 1 d D . .
O3W O 0.6586(3) -0.1179(3) 0.1805(2) 0.0920(9) Uani 1 1 d D . .
O4W O 0.6906(2) -0.3039(3) 0.13591(15) 0.0776(8) Uani 1 1 d D . .
C3S C 0.5577(3) 0.0069(3) 0.32272(18) 0.0527(8) Uani 1 1 d . . .
H3S1 H 0.4679 0.0009 0.3133 0.041(2) Uiso 1 1 calc R . .
H3S2 H 0.6122 -0.0491 0.3096 0.041(2) Uiso 1 1 calc R . .
Cl1 Cl 0.58006(10) -0.01544(8) 0.41722(5) 0.0679(3) Uani 1 1 d . . .
Cl2 Cl 0.59571(9) 0.13545(8) 0.26634(4) 0.0629(2) Uani 1 1 d . . .
H1S H 0.359(5) -0.060(3) 0.211(3) 0.150 Uiso 1 1 d D . .
H2S H 0.373(5) -0.238(5) 0.4057(13) 0.150 Uiso 1 1 d D . .
H3W H 0.654(3) -0.217(3) 0.2762(9) 0.123 Uiso 1 1 d D . .
H1W H 0.604(2) -0.481(3) 0.295(2) 0.095 Uiso 1 1 d D . .
H5W H 0.5715(13) -0.095(5) 0.175(3) 0.150 Uiso 1 1 d D . .
H7W H 0.6070(15) -0.277(4) 0.122(3) 0.150 Uiso 1 1 d D . .
H8W H 0.691(4) -0.363(3) 0.1779(18) 0.150 Uiso 1 1 d D . .
H4W H 0.5682(12) -0.257(3) 0.3381(18) 0.086(13) Uiso 1 1 d D . .
H6W H 0.667(5) -0.178(3) 0.167(3) 0.130 Uiso 1 1 d D . .
H2W H 0.674(4) -0.396(3) 0.303(3) 0.14(2) Uiso 1 1 d D . .

loop_
_atom_site_aniso_label
_atom_site_aniso_U_11
_atom_site_aniso_U_22
_atom_site_aniso_U_33
_atom_site_aniso_U_23
_atom_site_aniso_U_13
_atom_site_aniso_U_12
P1A 0.0333(3) 0.0437(4) 0.0225(3) -0.0138(3) 0.0028(3) -0.0079(3)
O1A 0.0378(10) 0.0399(11) 0.0205(8) -0.0100(8) 0.0035(7) -0.0079(8)
O2A 0.0355(9) 0.0431(11) 0.0242(9) -0.0155(8) 0.0033(7) -0.0048(8)
O3A 0.0345(10) 0.0539(13) 0.0335(10) -0.0163(9) 0.0044(8) -0.0092(9)
C1A 0.0260(12) 0.0335(14) 0.0210(12) -0.0042(10) 0.0015(9) -0.0089(10)
C2A 0.0259(12) 0.0323(14) 0.0212(11) -0.0038(10) 0.0081(9) -0.0095(10)
C3A 0.0320(13) 0.0336(14) 0.0192(11) -0.0077(10) 0.0052(9) -0.0105(11)
C4A 0.0312(13) 0.0346(15) 0.0196(11) -0.0038(10) 0.0037(9) -0.0105(11)
C5A 0.0307(12) 0.0282(14) 0.0226(12) -0.0037(10) 0.0057(9) -0.0073(10)
C6A 0.0275(12) 0.0261(13) 0.0236(12) -0.0029(10) 0.0058(9) -0.0105(10)
C7A 0.0387(15) 0.0424(17) 0.0323(14) -0.0103(12) -0.0045(11) -0.0033(13)
C8A 0.0258(12) 0.0404(16) 0.0261(12) -0.0120(11) 0.0055(10) -0.0061(11)
C9A 0.0504(17) 0.058(2) 0.0291(14) -0.0205(14) -0.0017(12) -0.0074(15)
P1B 0.0373(4) 0.0257(4) 0.0330(4) -0.0123(3) 0.0007(3) -0.0077(3)
O1B 0.0415(10) 0.0264(10) 0.0331(10) -0.0125(8) 0.0030(8) -0.0059(8)
O2B 0.0397(10) 0.0219(9) 0.0285(9) -0.0068(7) -0.0002(7) -0.0039(8)
O3B 0.0373(10) 0.0406(12) 0.0476(11) -0.0196(9) -0.0080(9) -0.0018(9)
C1B 0.0215(11) 0.0327(14) 0.0319(13) -0.0155(11) 0.0038(9) -0.0018(10)
C2B 0.0265(12) 0.0283(14) 0.0274(12) -0.0123(11) 0.0029(9) 0.0011(10)
C3B 0.0310(13) 0.0262(14) 0.0300(13) -0.0110(11) 0.0061(10) -0.0034(10)
C4B 0.0292(12) 0.0342(15) 0.0303(13) -0.0176(11) 0.0032(10) -0.0045(11)
C5B 0.0311(13) 0.0346(15) 0.0251(12) -0.0149(11) 0.0035(10) -0.0014(11)
C6B 0.0237(11) 0.0316(14) 0.0302(13) -0.0138(11) 0.0053(9) 0.0002(10)
C7B 0.0448(15) 0.0416(17) 0.0322(14) -0.0179(13) 0.0042(12) -0.0125(13)
C8B 0.0258(12) 0.0279(14) 0.0306(13) -0.0092(11) -0.0011(10) -0.0005(10)
C9B 0.065(2) 0.0347(17) 0.0455(17) -0.0177(14) 0.0132(15) -0.0226(15)
P1C 0.0307(3) 0.0324(4) 0.0243(3) -0.0081(3) 0.0039(3) -0.0026(3)
O1C 0.0334(9) 0.0304(10) 0.0205(8) -0.0081(7) 0.0036(7) -0.0024(7)
O2C 0.0368(9) 0.0300(10) 0.0239(9) -0.0083(7) 0.0070(7) -0.0009(8)
O3C 0.0375(10) 0.0465(12) 0.0369(10) -0.0108(9) -0.0034(8) -0.0045(9)
C1C 0.0230(11) 0.0262(13) 0.0203(11) -0.0028(10) -0.0036(9) -0.0033(10)
C2C 0.0286(12) 0.0213(12) 0.0202(11) -0.0045(9) -0.0069(9) 0.0004(10)
C3C 0.0295(12) 0.0255(13) 0.0181(11) -0.0047(10) -0.0005(9) -0.0003(10)
C4C 0.0256(12) 0.0268(13) 0.0227(12) -0.0055(10) -0.0026(9) -0.0008(10)
C5C 0.0312(12) 0.0195(12) 0.0195(11) -0.0030(9) -0.0049(9) -0.0014(10)
C6C 0.0246(12) 0.0263(13) 0.0224(12) -0.0057(10) -0.0039(9) 0.0010(10)
C7C 0.0376(14) 0.0350(16) 0.0356(14) -0.0091(12) 0.0055(11) -0.0122(12)
C8C 0.0292(12) 0.0252(13) 0.0268(12) -0.0087(10) -0.0030(10) -0.0034(10)
C9C 0.0512(17) 0.0458(18) 0.0354(15) -0.0138(14) 0.0173(13) -0.0063(14)
P1D 0.0309(3) 0.0281(4) 0.0291(3) -0.0075(3) -0.0010(3) -0.0032(3)
O1D 0.0357(9) 0.0229(9) 0.0282(9) -0.0050(7) -0.0030(7) -0.0009(7)
O2D 0.0350(9) 0.0260(10) 0.0279(9) -0.0048(7) 0.0008(7) -0.0016(8)
O3D 0.0402(10) 0.0461(12) 0.0420(11) -0.0147(9) 0.0030(8) -0.0160(9)
C1D 0.0256(12) 0.0253(13) 0.0286(12) -0.0129(10) -0.0011(9) -0.0059(10)
C2D 0.0320(12) 0.0242(13) 0.0241(12) -0.0102(10) 0.0007(9) -0.0099(10)
C3D 0.0332(13) 0.0192(12) 0.0263(12) -0.0076(10) -0.0055(10) -0.0025(10)
C4D 0.0309(13) 0.0247(13) 0.0288(13) -0.0111(10) 0.0011(10) -0.0035(10)
C5D 0.0349(13) 0.0257(13) 0.0230(12) -0.0091(10) 0.0037(10) -0.0068(11)
C6D 0.0290(12) 0.0246(13) 0.0246(12) -0.0113(10) -0.0016(9) -0.0050(10)
C7D 0.0334(14) 0.0323(15) 0.0392(15) -0.0116(12) 0.0047(11) -0.0007(12)
C8D 0.0284(12) 0.0254(13) 0.0267(12) -0.0069(10) 0.0011(9) -0.0081(10)
C9D 0.0446(16) 0.0427(18) 0.0419(16) -0.0098(14) -0.0094(13) 0.0097(14)
C1S 0.0595(19) 0.0424(18) 0.0375(16) -0.0133(14) -0.0043(14) -0.0023(15)
C2S 0.0463(17) 0.054(2) 0.0527(19) -0.0201(16) 0.0071(15) -0.0073(15)
O1S 0.0654(15) 0.0456(14) 0.0628(15) -0.0173(12) 0.0128(12) -0.0050(12)
O2S 0.0638(16) 0.153(3) 0.0494(14) -0.0531(18) 0.0083(12) -0.0232(17)
O1W 0.0462(13) 0.0771(18) 0.0585(15) -0.0243(14) 0.0052(11) -0.0127(12)
O2W 0.0435(14) 0.083(2) 0.0829(18) -0.0363(16) 0.0000(12) -0.0099(13)
O3W 0.0708(18) 0.112(3) 0.099(2) -0.037(2) 0.0135(18) -0.0321(19)
O4W 0.0464(13) 0.095(2) 0.0698(18) -0.0026(15) -0.0031(12) -0.0037(14)
C3S 0.0458(17) 0.056(2) 0.066(2) -0.0367(18) -0.0045(15) 0.0033(15)
Cl1 0.0832(6) 0.0643(6) 0.0473(5) -0.0082(4) -0.0011(4) -0.0066(5)
Cl2 0.0733(6) 0.0810(7) 0.0371(4) -0.0217(4) 0.0044(4) -0.0155(5)

loop_
_atom_type_symbol
_atom_type_description
_atom_type_scat_dispersion_real
_atom_type_scat_dispersion_imag
_atom_type_scat_source
C C 0.0033 0.0016 'International Tables Vol C Tables 4.2.6.8 and 6.1.1.4'
H H 0.0000 0.0000 'International Tables Vol C Tables 4.2.6.8 and 6.1.1.4'
O O 0.0106 0.0060 'International Tables Vol C Tables 4.2.6.8 and 6.1.1.4'
P P 0.1023 0.0942 'International Tables Vol C Tables 4.2.6.8 and 6.1.1.4'
Cl Cl 0.1484 0.1585 'International Tables Vol C Tables 4.2.6.8 and 6.1.1.4'

loop_
_geom_angle_atom_site_label_1
_geom_angle_atom_site_label_2
_geom_angle_atom_site_label_3
_geom_angle
_geom_angle_site_symmetry_1
_geom_angle_site_symmetry_3
_geom_angle_publ_flag
O3A P1A O1A 114.05(11) . . ?
O3A P1A O2A 113.56(11) . . ?
O1A P1A O2A 107.25(10) . . ?
O3A P1A C9A 117.42(13) . . ?
O1A P1A C9A 101.24(12) . . ?
O2A P1A C9A 101.81(12) . . ?
C3A O1A P1A 125.22(15) . . ?
C5B O2A P1A 123.19(15) . . ?
C2A C1A C6A 122.0(2) . . ?
C2A C1A H1A 119.0 . . ?
C6A C1A H1A 119.0 . . ?
C3A C2A C1A 117.4(2) . . ?
C3A C2A C8A 121.6(2) . . ?
C1A C2A C8A 121.0(2) . . ?
C2A C3A C4A 124.1(2) . . ?
C2A C3A O1A 118.1(2) . . ?
C4A C3A O1A 117.6(2) . . ?
C3A C4A C5A 115.0(2) . . ?
C3A C4A C7A 122.8(2) . . ?
C5A C4A C7A 122.2(2) . . ?
C6A C5A C4A 124.3(2) . . ?
C6A C5A O2D 118.4(2) . . ?
C4A C5A O2D 117.1(2) . . ?
C5A C6A C1A 117.2(2) . . ?
C5A C6A C8D 121.9(2) . . ?
C1A C6A C8D 121.0(2) . . ?
C4A C7A H7A1 109.5 . . ?
C4A C7A H7A2 109.5 . . ?
H7A1 C7A H7A2 109.5 . . ?
C4A C7A H7A3 109.5 . . ?
H7A1 C7A H7A3 109.5 . . ?
H7A2 C7A H7A3 109.5 . . ?
C2A C8A C6B 109.63(19) . . ?
C2A C8A H8A1 109.7 . . ?
C6B C8A H8A1 109.7 . . ?
C2A C8A H8A2 109.7 . . ?
C6B C8A H8A2 109.7 . . ?
H8A1 C8A H8A2 108.2 . . ?
P1A C9A H9A1 109.5 . . ?
P1A C9A H9A2 109.5 . . ?
H9A1 C9A H9A2 109.5 . . ?
P1A C9A H9A3 109.5 . . ?
H9A1 C9A H9A3 109.5 . . ?
H9A2 C9A H9A3 109.5 . . ?
O3B P1B O2B 113.93(10) . . ?
O3B P1B O1B 112.67(11) . . ?
O2B P1B O1B 107.61(9) . . ?
O3B P1B C9B 117.43(14) . . ?
O2B P1B C9B 101.98(12) . . ?
O1B P1B C9B 101.91(12) . . ?
C3B O1B P1B 120.69(15) . . ?
C5C O2B P1B 123.29(14) . . ?
C2B C1B C6B 122.5(2) . . ?
C2B C1B H1B 118.7 . . ?
C6B C1B H1B 118.7 . . ?
C1B C2B C3B 117.2(2) . . ?
C1B C2B C8B 120.7(2) . . ?
C3B C2B C8B 122.1(2) . . ?
C2B C3B C4B 123.8(2) . . ?
C2B C3B O1B 118.5(2) . . ?
C4B C3B O1B 117.6(2) . . ?
C5B C4B C3B 115.5(2) . . ?
C5B C4B C7B 122.3(2) . . ?
C3B C4B C7B 122.1(2) . . ?
C4B C5B C6B 123.7(2) . . ?
C4B C5B O2A 118.0(2) . . ?
C6B C5B O2A 118.2(2) . . ?
C1B C6B C5B 117.2(2) . . ?
C1B C6B C8A 120.0(2) . . ?
C5B C6B C8A 122.7(2) . . ?
C4B C7B H7B1 109.5 . . ?
C4B C7B H7B2 109.5 . . ?
H7B1 C7B H7B2 109.5 . . ?
C4B C7B H7B3 109.5 . . ?
H7B1 C7B H7B3 109.5 . . ?
H7B2 C7B H7B3 109.5 . . ?
C6C C8B C2B 111.53(19) . . ?
C6C C8B H8B1 109.3 . . ?
C2B C8B H8B1 109.3 . . ?
C6C C8B H8B2 109.3 . . ?
C2B C8B H8B2 109.3 . . ?
H8B1 C8B H8B2 108.0 . . ?
P1B C9B H9B1 109.5 . . ?
P1B C9B H9B2 109.5 . . ?
H9B1 C9B H9B2 109.5 . . ?
P1B C9B H9B3 109.5 . . ?
H9B1 C9B H9B3 109.5 . . ?
H9B2 C9B H9B3 109.5 . . ?
O3C P1C O1C 114.97(10) . . ?
O3C P1C O2C 113.52(10) . . ?
O1C P1C O2C 106.89(9) . . ?
O3C P1C C9C 117.43(13) . . ?
O1C P1C C9C 101.13(12) . . ?
O2C P1C C9C 101.20(12) . . ?
C3C O1C P1C 126.12(14) . . ?
C5D O2C P1C 124.22(15) . . ?
C6C C1C C2C 122.2(2) . . ?
C6C C1C H1C 118.9 . . ?
C2C C1C H1C 118.9 . . ?
C3C C2C C1C 117.2(2) . . ?
C3C C2C C8C 122.3(2) . . ?
C1C C2C C8C 120.4(2) . . ?
C4C C3C C2C 123.9(2) . . ?
C4C C3C O1C 118.0(2) . . ?
C2C C3C O1C 118.0(2) . . ?
C3C C4C C5C 115.6(2) . . ?
C3C C4C C7C 121.7(2) . . ?
C5C C4C C7C 122.7(2) . . ?
C6C C5C C4C 123.7(2) . . ?
C6C C5C O2B 118.4(2) . . ?
C4C C5C O2B 117.7(2) . . ?
C1C C6C C5C 117.5(2) . . ?
C1C C6C C8B 120.8(2) . . ?
C5C C6C C8B 121.7(2) . . ?
C4C C7C H7C1 109.5 . . ?
C4C C7C H7C2 109.5 . . ?
H7C1 C7C H7C2 109.5 . . ?
C4C C7C H7C3 109.5 . . ?
H7C1 C7C H7C3 109.5 . . ?
H7C2 C7C H7C3 109.5 . . ?
C6D C8C C2C 109.49(18) . . ?
C6D C8C H8C1 109.8 . . ?
C2C C8C H8C1 109.8 . . ?
C6D C8C H8C2 109.8 . . ?
C2C C8C H8C2 109.8 . . ?
H8C1 C8C H8C2 108.2 . . ?
P1C C9C H9C1 109.5 . . ?
P1C C9C H9C2 109.5 . . ?
H9C1 C9C H9C2 109.5 . . ?
P1C C9C H9C3 109.5 . . ?
H9C1 C9C H9C3 109.5 . . ?
H9C2 C9C H9C3 109.5 . . ?
O3D P1D O2D 114.28(11) . . ?
O3D P1D O1D 112.96(10) . . ?
O2D P1D O1D 106.11(9) . . ?
O3D P1D C9D 118.71(14) . . ?
O2D P1D C9D 101.41(12) . . ?
O1D P1D C9D 101.71(12) . . ?
C3D O1D P1D 121.79(14) . . ?
C5A O2D P1D 125.30(15) . . ?
C6D C1D C2D 122.3(2) . . ?
C6D C1D H1D 118.8 . . ?
C2D C1D H1D 118.8 . . ?
C3D C2D C1D 117.3(2) . . ?
C3D C2D C8D 122.1(2) . . ?
C1D C2D C8D 120.6(2) . . ?
C2D C3D C4D 123.7(2) . . ?
C2D C3D O1D 118.2(2) . . ?
C4D C3D O1D 117.8(2) . . ?
C3D C4D C5D 115.6(2) . . ?
C3D C4D C7D 122.7(2) . . ?
C5D C4D C7D 121.8(2) . . ?
C6D C5D C4D 123.6(2) . . ?
C6D C5D O2C 118.3(2) . . ?
C4D C5D O2C 117.9(2) . . ?
C1D C6D C5D 117.4(2) . . ?
C1D C6D C8C 120.4(2) . . ?
C5D C6D C8C 122.1(2) . . ?
C4D C7D H7D1 109.5 . . ?
C4D C7D H7D2 109.5 . . ?
H7D1 C7D H7D2 109.5 . . ?
C4D C7D H7D3 109.5 . . ?
H7D1 C7D H7D3 109.5 . . ?
H7D2 C7D H7D3 109.5 . . ?
C2D C8D C6A 111.37(19) . . ?
C2D C8D H8D1 109.4 . . ?
C6A C8D H8D1 109.4 . . ?
C2D C8D H8D2 109.4 . . ?
C6A C8D H8D2 109.4 . . ?
H8D1 C8D H8D2 108.0 . . ?
P1D C9D H9D1 109.5 . . ?
P1D C9D H9D2 109.5 . . ?
H9D1 C9D H9D2 109.5 . . ?
P1D C9D H9D3 109.5 . . ?
H9D1 C9D H9D3 109.5 . . ?
H9D2 C9D H9D3 109.5 . . ?
O1S C1S C2S 112.2(3) . . ?
O1S C1S H1S1 109.2 . . ?
C2S C1S H1S1 109.2 . . ?
O1S C1S H1S2 109.2 . . ?
C2S C1S H1S2 109.2 . . ?
H1S1 C1S H1S2 107.9 . . ?
O2S C2S C1S 109.5(3) . . ?
O2S C2S H2S1 109.8 . . ?
C1S C2S H2S1 109.8 . . ?
O2S C2S H2S2 109.8 . . ?
C1S C2S H2S2 109.8 . . ?
H2S1 C2S H2S2 108.2 . . ?
C1S O1S H1S 110(3) . . ?
C2S O2S H2S 112(3) . . ?
H1W O1W H2W 107.6(8) . . ?
H3W O2W H4W 106.0(8) . . ?
H5W O3W H6W 103(5) . . ?
H7W O4W H8W 108.1(8) . . ?
Cl1 C3S Cl2 112.22(17) . . ?
Cl1 C3S H3S1 109.2 . . ?
Cl2 C3S H3S1 109.2 . . ?
Cl1 C3S H3S2 109.2 . . ?
Cl2 C3S H3S2 109.2 . . ?
H3S1 C3S H3S2 107.9 . . ?

loop_
_geom_bond_atom_site_label_1
_geom_bond_atom_site_label_2
_geom_bond_distance
_geom_bond_site_symmetry_2
_geom_bond_publ_flag
P1A O3A 1.4628(19) . ?
P1A O1A 1.5832(19) . ?
P1A O2A 1.5944(19) . ?
P1A C9A 1.776(3) . ?
O1A C3A 1.418(3) . ?
O2A C5B 1.415(3) . ?
C1A C2A 1.391(3) . ?
C1A C6A 1.390(3) . ?
C1A H1A 0.9300 . ?
C2A C3A 1.384(3) . ?
C2A C8A 1.510(3) . ?
C3A C4A 1.392(4) . ?
C4A C5A 1.393(3) . ?
C4A C7A 1.499(3) . ?
C5A C6A 1.385(3) . ?
C5A O2D 1.415(3) . ?
C6A C8D 1.516(3) . ?
C7A H7A1 0.9600 . ?
C7A H7A2 0.9600 . ?
C7A H7A3 0.9600 . ?
C8A C6B 1.512(4) . ?
C8A H8A1 0.9700 . ?
C8A H8A2 0.9700 . ?
C9A H9A1 0.9600 . ?
C9A H9A2 0.9600 . ?
C9A H9A3 0.9600 . ?
P1B O3B 1.4587(19) . ?
P1B O2B 1.5869(17) . ?
P1B O1B 1.5898(18) . ?
P1B C9B 1.764(3) . ?
O1B C3B 1.419(3) . ?
O2B C5C 1.417(3) . ?
C1B C2B 1.386(3) . ?
C1B C6B 1.388(3) . ?
C1B H1B 0.9300 . ?
C2B C3B 1.388(3) . ?
C2B C8B 1.522(3) . ?
C3B C4B 1.402(3) . ?
C4B C5B 1.386(4) . ?
C4B C7B 1.502(3) . ?
C5B C6B 1.397(3) . ?
C7B H7B1 0.9600 . ?
C7B H7B2 0.9600 . ?
C7B H7B3 0.9600 . ?
C8B C6C 1.519(3) . ?
C8B H8B1 0.9700 . ?
C8B H8B2 0.9700 . ?
C9B H9B1 0.9600 . ?
C9B H9B2 0.9600 . ?
C9B H9B3 0.9600 . ?
P1C O3C 1.4590(19) . ?
P1C O1C 1.5807(18) . ?
P1C O2C 1.5899(19) . ?
P1C C9C 1.768(3) . ?
O1C C3C 1.415(3) . ?
O2C C5D 1.415(3) . ?
C1C C6C 1.384(3) . ?
C1C C2C 1.393(3) . ?
C1C H1C 0.9300 . ?
C2C C3C 1.391(3) . ?
C2C C8C 1.516(3) . ?
C3C C4C 1.388(3) . ?
C4C C5C 1.394(3) . ?
C4C C7C 1.501(3) . ?
C5C C6C 1.389(3) . ?
C7C H7C1 0.9600 . ?
C7C H7C2 0.9600 . ?
C7C H7C3 0.9600 . ?
C8C C6D 1.516(3) . ?
C8C H8C1 0.9700 . ?
C8C H8C2 0.9700 . ?
C9C H9C1 0.9600 . ?
C9C H9C2 0.9600 . ?
C9C H9C3 0.9600 . ?
P1D O3D 1.4592(19) . ?
P1D O2D 1.5853(18) . ?
P1D O1D 1.5961(17) . ?
P1D C9D 1.765(3) . ?
O1D C3D 1.417(3) . ?
C1D C6D 1.388(3) . ?
C1D C2D 1.388(3) . ?
C1D H1D 0.9300 . ?
C2D C3D 1.389(3) . ?
C2D C8D 1.515(3) . ?
C3D C4D 1.394(3) . ?
C4D C5D 1.396(3) . ?
C4D C7D 1.497(3) . ?
C5D C6D 1.387(3) . ?
C7D H7D1 0.9600 . ?
C7D H7D2 0.9600 . ?
C7D H7D3 0.9600 . ?
C8D H8D1 0.9700 . ?
C8D H8D2 0.9700 . ?
C9D H9D1 0.9600 . ?
C9D H9D2 0.9600 . ?
C9D H9D3 0.9600 . ?
C1S O1S 1.440(4) . ?
C1S C2S 1.482(4) . ?
C1S H1S1 0.9700 . ?
C1S H1S2 0.9700 . ?
C2S O2S 1.424(4) . ?
C2S H2S1 0.9700 . ?
C2S H2S2 0.9700 . ?
O1S H1S 0.956(10) . ?
O2S H2S 0.953(10) . ?
O1W H1W 0.903(5) . ?
O1W H2W 0.904(5) . ?
O2W H3W 0.909(5) . ?
O2W H4W 0.912(5) . ?
O3W H5W 0.911(5) . ?
O3W H6W 0.907(5) . ?
O4W H7W 0.903(5) . ?
O4W H8W 0.902(5) . ?
C3S Cl1 1.744(3) . ?
C3S Cl2 1.751(4) . ?
C3S H3S1 0.9700 . ?
C3S H3S2 0.9700 . ?
